data_7036809
loop_
_publ_author_name
'Biswas, Sourav'
'Das, Sourav'
'van Leusen, Jan'
'K\"ogerler, Paul'
'Chandrasekhar, Vadapalli'

_publ_section_title
;
 Pentanuclear [2.2] spirocyclic lanthanide(iii) complexes: slow magnetic
 relaxation of the Dy(III) analogue.
;
_journal_issue 44
_journal_name_full 'Dalton transactions (Cambridge, England : 2003)'
_journal_page_first 19282
_journal_page_last 19293
_journal_paper_doi 10.1039/c5dt03060a
_journal_volume 44
_journal_year 2015
_chemical_formula_sum 'C74 H104 Cl Dy5 N8 O33.5'
_chemical_formula_weight 2489.61
_chemical_name_systematic
; 
 ? 
;
_space_group_IT_number 82
_symmetry_cell_setting tetragonal
_symmetry_space_group_name_Hall 'I -4'
_symmetry_space_group_name_H-M 'I -4'
_atom_sites_solution_hydrogens geom
_atom_sites_solution_primary direct
_atom_sites_solution_secondary difmap
_audit_creation_method SHELXL-97
_audit_update_record
;
2014-10-27 deposited with the CCDC.
2015-10-05 downloaded from the CCDC.
;
_cell_angle_alpha 90.00
_cell_angle_beta 90.00
_cell_angle_gamma 90.00
_cell_formula_units_Z 8
_cell_length_a 40.368(2)
_cell_length_b 40.368(2)
_cell_length_c 11.9229(7)
_cell_measurement_reflns_used 9796
_cell_measurement_temperature 100(2)
_cell_measurement_theta_max 26.80
_cell_measurement_theta_min 2.26
_cell_volume 19429.3(18)
_computing_cell_refinement 'Bruker SAINT'
_computing_data_collection 'Bruker APEX'
_computing_data_reduction 'Bruker SAINT'
_computing_molecular_graphics 'DIAMOND 3.1 d'
_computing_publication_material 'SHELXS-97 (Sheldrick, 1990)'
_computing_structure_refinement 'SHELXL-97 (Sheldrick, 1997)'
_computing_structure_solution 'SHELXS-97 (Sheldrick, 1990)'
_diffrn_ambient_temperature 100(2)
_diffrn_measured_fraction_theta_full 0.999
_diffrn_measured_fraction_theta_max 0.999
_diffrn_measurement_device_type 'Bruker SMART APEX'
_diffrn_measurement_method \w
_diffrn_radiation_monochromator graphite
_diffrn_radiation_source 'fine-focus sealed tube'
_diffrn_radiation_type MoK\a
_diffrn_radiation_wavelength 0.71073
_diffrn_reflns_av_R_equivalents 0.0722
_diffrn_reflns_av_sigmaI/netI 0.0783
_diffrn_reflns_limit_h_max 51
_diffrn_reflns_limit_h_min -43
_diffrn_reflns_limit_k_max 51
_diffrn_reflns_limit_k_min -44
_diffrn_reflns_limit_l_max 14
_diffrn_reflns_limit_l_min -15
_diffrn_reflns_number 76684
_diffrn_reflns_theta_full 27.00
_diffrn_reflns_theta_max 27.00
_diffrn_reflns_theta_min 2.05
_exptl_absorpt_coefficient_mu 3.904
_exptl_absorpt_correction_T_max 1
_exptl_absorpt_correction_T_min 0.5522
_exptl_absorpt_correction_type psi-scan
_exptl_absorpt_process_details 'North et al, 1968'
_exptl_crystal_colour yellow
_exptl_crystal_density_diffrn 1.702
_exptl_crystal_density_method 'not measured'
_exptl_crystal_description block
_exptl_crystal_F_000 9752.0
_exptl_crystal_size_max 0.09
_exptl_crystal_size_mid 0.078
_exptl_crystal_size_min 0.023
_platon_squeeze_details
;
;
_refine_diff_density_max 2.052
_refine_diff_density_min -1.298
_refine_diff_density_rms 0.165
_refine_ls_abs_structure_details 'Flack H D (1983), Acta Cryst. A39, 876-881'
_refine_ls_abs_structure_Flack 0.004(11)
_refine_ls_extinction_method none
_refine_ls_goodness_of_fit_ref 1.029
_refine_ls_hydrogen_treatment mixed
_refine_ls_matrix_type full
_refine_ls_number_parameters 1068
_refine_ls_number_reflns 21174
_refine_ls_number_restraints 1
_refine_ls_restrained_S_all 1.029
_refine_ls_R_factor_all 0.0671
_refine_ls_R_factor_gt 0.0501
_refine_ls_shift/su_max 0.000
_refine_ls_shift/su_mean 0.000
_refine_ls_structure_factor_coef Fsqd
_refine_ls_weighting_details 'calc w=1/[\s^2^(Fo^2^)+(0.0591P)^2^+0.0000P] where P=(Fo^2^+2Fc^2^)/3'
_refine_ls_weighting_scheme calc
_refine_ls_wR_factor_gt 0.1065
_refine_ls_wR_factor_ref 0.1123
_reflns_number_gt 17273
_reflns_number_total 21174
_reflns_threshold_expression >2sigma(I)
_cod_data_source_file c5dt03060a2.cif
_cod_data_source_block complex1
_cod_depositor_comments
;
Adding full bibliography for 7036809--7036811.cif.

2018-03-09
Z value and formula fixed to values more according to usual
chemical conventions.                 miguel
;
_cod_original_formula_weight 4979.22
_cod_original_formula_moiety 'C148 H208 Cl2 Dy10 N16 O67 '
_cod_original_formula_units_Z 4
_cod_original_cell_volume 19429(2)
_cod_original_formula_sum 'C148 H208 Cl2 Dy10 N16 O67 '
_cod_database_code 7036809

loop_
_symmetry_equiv_pos_as_xyz
'x, y, z'
'-x, -y, z'
'y, -x, -z'
'-y, x, -z'
'x+1/2, y+1/2, z+1/2'
'-x+1/2, -y+1/2, z+1/2'
'y+1/2, -x+1/2, -z+1/2'
'-y+1/2, x+1/2, -z+1/2'

loop_
_atom_site_label
_atom_site_type_symbol
_atom_site_fract_x
_atom_site_fract_y
_atom_site_fract_z
_atom_site_U_iso_or_equiv
_atom_site_adp_type
_atom_site_occupancy
_atom_site_symmetry_multiplicity
_atom_site_calc_flag
_atom_site_refinement_flags
Dy3 Dy 0.059750(9) 0.750330(10) 0.36090(4) 0.01936(9) Uani 1 1 d .
Dy1 Dy 0.117700(10) 0.685030(10) 0.36980(4) 0.02125(10) Uani 1 1 d .
Dy2 Dy 0.134040(10) 0.763310(11) 0.50610(4) 0.02232(10) Uani 1 1 d .
Dy4 Dy -0.027940(10) 0.743180(11) 0.35420(4) 0.02521(10) Uani 1 1 d .
Dy5 Dy 0.015510(11) 0.810030(11) 0.20956(4) 0.02727(11) Uani 1 1 d .
Cl1 Cl 0.8569(2) 0.7176(3) 0.2854(8) 0.197(4) Uani 1 1 d .
O1 O 0.11705(14) 0.74474(15) 0.3300(5) 0.0236(14) Uani 1 1 d .
O2 O 0.06965(15) 0.79814(15) 0.2489(5) 0.0252(15) Uani 1 1 d .
O3 O -0.01824(17) 0.85178(16) 0.2924(7) 0.0408(19) Uani 1 1 d .
O4 O 0.01336(15) 0.78449(15) 0.3900(5) 0.0251(14) Uani 1 1 d .
O5 O 0.08386(14) 0.79085(15) 0.4854(5) 0.0237(14) Uani 1 1 d .
O6 O 0.18585(15) 0.77400(16) 0.4139(6) 0.0304(16) Uani 1 1 d .
O7 O -0.05287(15) 0.72339(18) 0.1857(6) 0.0351(17) Uani 1 1 d .
O8 O 0.01856(14) 0.71777(14) 0.4403(5) 0.0229(14) Uani 1 1 d .
O9 O 0.08984(13) 0.72218(15) 0.4978(5) 0.0219(13) Uani 1 1 d .
O10 O 0.01982(15) 0.75064(15) 0.2232(6) 0.0251(14) Uani 1 1 d .
O11 O 0.06919(15) 0.69841(15) 0.2775(6) 0.0260(14) Uani 1 1 d .
O12 O 0.12555(18) 0.65185(18) 0.5343(6) 0.0354(17) Uani 1 1 d .
O13 O -0.03676(17) 0.79028(19) 0.2002(8) 0.049(2) Uani 1 1 d .
O14 O -0.06599(19) 0.7922(2) 0.3516(8) 0.052(2) Uani 1 1 d .
O15 O -0.03756(17) 0.74653(19) 0.5450(6) 0.0391(18) Uani 1 1 d .
O16 O -0.0881(2) 0.7397(2) 0.6081(8) 0.064(3) Uani 1 1 d .
O17 O 0.0356(3) 0.8025(3) 0.0258(9) 0.088(2) Uani 1 1 d D
O18 O 0.0078(2) 0.8493(2) 0.0544(8) 0.069(3) Uani 1 1 d .
O19 O 0.12498(16) 0.64040(17) 0.2338(6) 0.0307(16) Uani 1 1 d .
O20 O 0.14273(18) 0.68943(16) 0.1869(6) 0.0361(17) Uani 1 1 d .
O21 O 0.17674(16) 0.67239(18) 0.3883(6) 0.0359(18) Uani 1 1 d .
O22 O 0.15967(15) 0.71180(15) 0.4975(6) 0.0287(15) Uani 1 1 d .
O23 O 0.17192(16) 0.77924(18) 0.6578(6) 0.0361(17) Uani 1 1 d .
O24 O 0.12224(19) 0.7601(2) 0.6962(6) 0.0435(19) Uani 1 1 d .
O30 O -0.08421(18) 0.7268(2) 0.3934(7) 0.047(2) Uani 1 1 d .
H30A H -0.0997 0.7414 0.3637 0.071 Uiso 1 1 d R
H30B H -0.0890 0.7256 0.4696 0.071 Uiso 1 1 d R
O31 O 0.92491(19) 0.6078(2) 0.2373(8) 0.058(3) Uani 1 1 d .
O32 O 0.8926(2) 0.7992(2) 0.5294(9) 0.068(3) Uani 1 1 d .
O33 O 0.0000 0.0000 0.601(2) 0.130(8) Uani 1 2 d S
O34 O 0.23645(19) 0.80612(19) 0.6721(7) 0.049(2) Uani 1 1 d .
O35 O 0.2078(2) 0.7303(2) 0.2307(8) 0.053(2) Uani 1 1 d .
O36 O 0.0433(2) 0.5345(2) 0.2608(9) 0.065(3) Uani 1 1 d .
O37 O 0.0444(2) 0.5589(2) 0.5024(10) 0.074(3) Uani 1 1 d .
O38 O 0.0460(3) 0.9589(2) 0.2429(15) 0.136(7) Uani 1 1 d .
O39 O 0.9385(5) 0.8575(10) 0.541(4) 0.65(5) Uani 1 1 d .
N1 N 0.07710(18) 0.63853(18) 0.4006(6) 0.0232(17) Uani 1 1 d .
N2 N 0.0841(2) 0.6166(2) 0.4849(7) 0.034(2) Uani 1 1 d .
H2 H 0.0732 0.5986 0.4952 0.041 Uiso 1 1 calc R
C25 C -0.0250(3) 0.6589(4) 0.4105(13) 0.060(3) Uani 1 1 d .
H25 H -0.0355 0.6385 0.4036 0.072 Uiso 1 1 calc R
N4 N -0.03279(19) 0.6817(2) 0.3394(8) 0.032(2) Uani 1 1 d .
N5 N 0.14635(18) 0.8221(2) 0.4774(7) 0.0274(19) Uani 1 1 d .
N6 N 0.18031(19) 0.8289(2) 0.4585(7) 0.035(2) Uani 1 1 d .
H6 H 0.1888 0.8482 0.4674 0.042 Uiso 1 1 calc R
N7 N 0.0446(2) 0.8634(2) 0.2532(9) 0.043(2) Uani 1 1 d .
N8 N 0.0224(2) 0.8895(2) 0.2700(10) 0.049(3) Uani 1 1 d .
H8 H 0.0286 0.9098 0.2691 0.059 Uiso 1 1 calc R
C1 C 0.0142(2) 0.7990(2) 0.5008(9) 0.033(2) Uani 1 1 d .
H1A H 0.0205 0.7822 0.5549 0.039 Uiso 1 1 calc R
H1B H -0.0078 0.8068 0.5203 0.039 Uiso 1 1 calc R
C2 C 0.0378(2) 0.8268(2) 0.5067(9) 0.030(2) Uani 1 1 d .
C3 C 0.0267(3) 0.8591(2) 0.5240(9) 0.037(3) Uani 1 1 d .
H3 H 0.0039 0.8621 0.5302 0.044 Uiso 1 1 calc R
C4 C 0.0461(3) 0.8869(3) 0.5329(14) 0.059(3) Uani 1 1 d .
C5 C 0.0326(3) 0.9213(3) 0.5560(13) 0.059(3) Uani 1 1 d .
H5A H 0.0207 0.9212 0.6256 0.088 Uiso 1 1 calc R
H5B H 0.0180 0.9277 0.4963 0.088 Uiso 1 1 calc R
H5C H 0.0506 0.9368 0.5606 0.088 Uiso 1 1 calc R
C6 C 0.0801(3) 0.8810(2) 0.5222(10) 0.040(3) Uani 1 1 d .
H6A H 0.0945 0.8989 0.5268 0.048 Uiso 1 1 calc R
C7 C 0.0933(2) 0.8498(2) 0.5050(10) 0.034(2) Uani 1 1 d .
C8 C 0.0730(2) 0.8217(2) 0.4995(9) 0.026(2) Uani 1 1 d .
C9 C 0.1288(2) 0.8490(2) 0.4865(9) 0.031(2) Uani 1 1 d .
H9 H 0.1398 0.8692 0.4808 0.037 Uiso 1 1 calc R
C10 C 0.1985(2) 0.8018(3) 0.4246(8) 0.031(2) Uani 1 1 d .
C11 C 0.2337(2) 0.8083(3) 0.4004(10) 0.043(3) Uani 1 1 d .
H11A H 0.2393 0.7992 0.3283 0.064 Uiso 1 1 calc R
H11B H 0.2472 0.7980 0.4569 0.064 Uiso 1 1 calc R
H11C H 0.2377 0.8317 0.4001 0.064 Uiso 1 1 calc R
C12 C -0.0326(3) 0.9098(3) 0.3044(15) 0.068(3) Uani 1 1 d .
H12A H -0.0490 0.9040 0.3592 0.103 Uiso 1 1 calc R
H12B H -0.0433 0.9150 0.2346 0.103 Uiso 1 1 calc R
H12C H -0.0203 0.9287 0.3299 0.103 Uiso 1 1 calc R
C13 C -0.0090(3) 0.8808(3) 0.2873(15) 0.068(3) Uani 1 1 d .
C14 C 0.0747(3) 0.8709(2) 0.2455(9) 0.037(3) Uani 1 1 d .
H14 H 0.0800 0.8932 0.2537 0.044 Uiso 1 1 calc R
C15 C 0.1017(2) 0.8488(2) 0.2253(10) 0.033(3) Uani 1 1 d .
C16 C 0.1328(3) 0.8635(2) 0.2112(10) 0.037(3) Uani 1 1 d .
H16 H 0.1344 0.8865 0.2136 0.044 Uiso 1 1 calc R
C17 C 0.1614(2) 0.8450(3) 0.1937(9) 0.033(2) Uani 1 1 d .
C18 C 0.1937(3) 0.8616(3) 0.1776(11) 0.052(3) Uani 1 1 d .
H18A H 0.1974 0.8770 0.2378 0.078 Uiso 1 1 calc R
H18B H 0.1936 0.8733 0.1075 0.078 Uiso 1 1 calc R
H18C H 0.2110 0.8453 0.1771 0.078 Uiso 1 1 calc R
C19 C 0.1576(2) 0.8107(2) 0.1969(9) 0.031(2) Uani 1 1 d .
H19 H 0.1762 0.7975 0.1855 0.037 Uiso 1 1 calc R
C20 C 0.1269(2) 0.7950(2) 0.2168(8) 0.023(2) Uani 1 1 d .
C21 C 0.0986(2) 0.8135(2) 0.2287(8) 0.0208(19) Uani 1 1 d .
C22 C 0.1253(2) 0.7575(2) 0.2201(8) 0.025(2) Uani 1 1 d .
H22A H 0.1089 0.7499 0.1666 0.030 Uiso 1 1 calc R
H22B H 0.1466 0.7486 0.1975 0.030 Uiso 1 1 calc R
C23 C -0.0847(3) 0.6825(3) 0.0876(10) 0.052(3) Uani 1 1 d .
H23A H -0.0719 0.6793 0.0206 0.077 Uiso 1 1 calc R
H23B H -0.1015 0.6988 0.0740 0.077 Uiso 1 1 calc R
H23C H -0.0948 0.6619 0.1088 0.077 Uiso 1 1 calc R
C24 C -0.0622(3) 0.6944(4) 0.1815(13) 0.060(3) Uani 1 1 d .
N3 N -0.05380(18) 0.6716(2) 0.2557(7) 0.030(2) Uani 1 1 d .
H3A H -0.0611 0.6516 0.2519 0.035 Uiso 1 1 calc R
C26 C -0.0005(2) 0.6631(2) 0.5031(9) 0.028(2) Uani 1 1 d .
C27 C 0.0017(2) 0.6380(2) 0.5772(10) 0.037(3) Uani 1 1 d .
H27 H -0.0129 0.6203 0.5701 0.045 Uiso 1 1 calc R
C28 C 0.0249(3) 0.6374(2) 0.6647(10) 0.036(3) Uani 1 1 d .
C29 C 0.0478(2) 0.6638(2) 0.6660(8) 0.027(2) Uani 1 1 d .
H29 H 0.0646 0.6636 0.7194 0.033 Uiso 1 1 calc R
C30 C 0.0463(2) 0.6901(2) 0.5904(8) 0.027(2) Uani 1 1 d .
C31 C 0.0216(2) 0.6912(2) 0.5084(8) 0.026(2) Uani 1 1 d .
C32 C 0.0274(3) 0.6096(3) 0.7467(10) 0.051(3) Uani 1 1 d .
H32A H 0.0440 0.5942 0.7221 0.076 Uiso 1 1 calc R
H32B H 0.0064 0.5984 0.7515 0.076 Uiso 1 1 calc R
H32C H 0.0333 0.6181 0.8191 0.076 Uiso 1 1 calc R
C33 C 0.0714(2) 0.7165(2) 0.5993(8) 0.025(2) Uani 1 1 d .
H33A H 0.0604 0.7370 0.6205 0.030 Uiso 1 1 calc R
H33B H 0.0867 0.7108 0.6587 0.030 Uiso 1 1 calc R
C35 C 0.0027(3) 0.6431(3) 0.0801(9) 0.034(2) Uani 1 1 d .
C36 C 0.0064(2) 0.6775(2) 0.0660(8) 0.027(2) Uani 1 1 d .
H36 H -0.0053 0.6881 0.0095 0.033 Uiso 1 1 calc R
C37 C 0.0277(2) 0.6963(2) 0.1357(9) 0.028(2) Uani 1 1 d .
C38 C 0.0470(2) 0.6804(2) 0.2179(8) 0.0209(19) Uani 1 1 d .
C39 C 0.0416(2) 0.6460(2) 0.2377(8) 0.027(2) Uani 1 1 d .
C40 C 0.0199(3) 0.6287(2) 0.1688(9) 0.036(3) Uani 1 1 d .
H40 H 0.0166 0.6062 0.1827 0.044 Uiso 1 1 calc R
C41 C 0.0288(2) 0.7324(2) 0.1199(9) 0.029(2) Uani 1 1 d .
H41A H 0.0136 0.7385 0.0604 0.034 Uiso 1 1 calc R
H41B H 0.0509 0.7388 0.0968 0.034 Uiso 1 1 calc R
C42 C 0.0549(2) 0.6285(2) 0.3347(9) 0.029(2) Uani 1 1 d .
H42 H 0.0460 0.6077 0.3495 0.035 Uiso 1 1 calc R
C43 C 0.1107(3) 0.6265(3) 0.5527(9) 0.034(2) Uani 1 1 d .
C44 C 0.1184(3) 0.6041(3) 0.6497(9) 0.043(3) Uani 1 1 d .
H44A H 0.1098 0.6137 0.7175 0.064 Uiso 1 1 calc R
H44B H 0.1420 0.6015 0.6562 0.064 Uiso 1 1 calc R
H44C H 0.1083 0.5829 0.6375 0.064 Uiso 1 1 calc R
C45 C -0.0578(2) 0.7413(3) 0.6220(11) 0.049(3) Uani 1 1 d .
C46 C -0.0450(3) 0.7382(5) 0.7441(11) 0.074(5) Uani 1 1 d .
C48 C -0.0677(3) 0.7485(5) 0.8306(14) 0.094(6) Uani 1 1 d .
H48A H -0.0672 0.7722 0.8370 0.141 Uiso 1 1 calc R
H48B H -0.0612 0.7388 0.9008 0.141 Uiso 1 1 calc R
H48C H -0.0897 0.7414 0.8117 0.141 Uiso 1 1 calc R
C49 C -0.0105(3) 0.7390(4) 0.7559(11) 0.074(5) Uani 1 1 d .
H49A H -0.0047 0.7344 0.8324 0.110 Uiso 1 1 calc R
H49B H -0.0025 0.7606 0.7358 0.110 Uiso 1 1 calc R
H49C H -0.0007 0.7227 0.7077 0.110 Uiso 1 1 calc R
C50 C -0.0625(3) 0.7998(3) 0.2469(11) 0.043(3) Uani 1 1 d .
C51 C -0.0894(3) 0.8178(3) 0.1855(11) 0.044(3) Uani 1 1 d .
C52 C -0.1119(3) 0.7905(3) 0.1399(14) 0.063(4) Uani 1 1 d .
H52A H -0.1232 0.7800 0.2010 0.095 Uiso 1 1 calc R
H52B H -0.0988 0.7744 0.1006 0.095 Uiso 1 1 calc R
H52C H -0.1278 0.8000 0.0894 0.095 Uiso 1 1 calc R
C53 C -0.0765(4) 0.8379(4) 0.0926(16) 0.095(6) Uani 1 1 d .
H53A H -0.0647 0.8239 0.0412 0.142 Uiso 1 1 calc R
H53B H -0.0618 0.8545 0.1215 0.142 Uiso 1 1 calc R
H53C H -0.0946 0.8483 0.0542 0.142 Uiso 1 1 calc R
C54 C -0.1089(3) 0.8398(3) 0.2643(12) 0.064(4) Uani 1 1 d .
H54A H -0.0939 0.8516 0.3125 0.097 Uiso 1 1 calc R
H54B H -0.1235 0.8265 0.3089 0.097 Uiso 1 1 calc R
H54C H -0.1216 0.8554 0.2213 0.097 Uiso 1 1 calc R
C55 C 0.0260(5) 0.8301(4) -0.0086(15) 0.088(2) Uani 1 1 d D
C56 C 0.0391(5) 0.8441(4) -0.1171(15) 0.088(2) Uani 1 1 d .
C58 C 0.0532(4) 0.8162(4) -0.1916(14) 0.087(5) Uani 1 1 d .
H58A H 0.0649 0.8258 -0.2538 0.130 Uiso 1 1 calc R
H58B H 0.0354 0.8027 -0.2191 0.130 Uiso 1 1 calc R
H58C H 0.0682 0.8028 -0.1483 0.130 Uiso 1 1 calc R
C60 C 0.1813(2) 0.6912(3) 0.4710(9) 0.034(2) Uani 1 1 d .
C61 C 0.2271(3) 0.7209(3) 0.5696(14) 0.074(5) Uani 1 1 d .
H61A H 0.2103 0.7348 0.6019 0.111 Uiso 1 1 calc R
H61B H 0.2359 0.7313 0.5036 0.111 Uiso 1 1 calc R
H61C H 0.2446 0.7176 0.6231 0.111 Uiso 1 1 calc R
C62 C 0.2123(3) 0.6879(3) 0.5385(10) 0.040(3) Uani 1 1 d .
C63 C 0.2021(4) 0.6673(4) 0.6463(13) 0.076(5) Uani 1 1 d .
H63A H 0.1886 0.6808 0.6944 0.115 Uiso 1 1 calc R
H63B H 0.2217 0.6605 0.6858 0.115 Uiso 1 1 calc R
H63C H 0.1898 0.6480 0.6239 0.115 Uiso 1 1 calc R
C64 C 0.2415(3) 0.6704(4) 0.4711(15) 0.081(5) Uani 1 1 d .
H64A H 0.2602 0.6672 0.5201 0.121 Uiso 1 1 calc R
H64B H 0.2480 0.6841 0.4091 0.121 Uiso 1 1 calc R
H64C H 0.2341 0.6493 0.4437 0.121 Uiso 1 1 calc R
C65 C 0.1511(3) 0.7701(2) 0.7287(9) 0.035(3) Uani 1 1 d .
C66 C 0.1593(4) 0.7709(3) 0.8545(11) 0.062(2) Uani 1 1 d .
C67 C 0.1640(4) 0.8074(3) 0.8863(11) 0.062(2) Uani 1 1 d .
H67A H 0.1708 0.8089 0.9633 0.093 Uiso 1 1 calc R
H67B H 0.1435 0.8191 0.8763 0.093 Uiso 1 1 calc R
H67C H 0.1807 0.8171 0.8392 0.093 Uiso 1 1 calc R
C69 C 0.1358(3) 0.6593(2) 0.1608(9) 0.033(2) Uani 1 1 d .
C70 C 0.1381(3) 0.6490(2) 0.0369(8) 0.034(2) Uani 1 1 d .
C71 C 0.1068(3) 0.6605(3) -0.0182(10) 0.046(3) Uani 1 1 d .
H71A H 0.1028 0.6833 0.0012 0.069 Uiso 1 1 calc R
H71B H 0.0886 0.6472 0.0071 0.069 Uiso 1 1 calc R
H71C H 0.1089 0.6586 -0.0981 0.069 Uiso 1 1 calc R
C72 C 0.1416(3) 0.6118(3) 0.0252(10) 0.054(4) Uani 1 1 d .
H72A H 0.1409 0.6059 -0.0527 0.081 Uiso 1 1 calc R
H72B H 0.1238 0.6011 0.0642 0.081 Uiso 1 1 calc R
H72C H 0.1624 0.6049 0.0567 0.081 Uiso 1 1 calc R
C73 C 0.1682(4) 0.6657(3) -0.0189(10) 0.058(4) Uani 1 1 d .
H73A H 0.1674 0.6891 -0.0051 0.086 Uiso 1 1 calc R
H73B H 0.1676 0.6617 -0.0982 0.086 Uiso 1 1 calc R
H73C H 0.1882 0.6568 0.0119 0.086 Uiso 1 1 calc R
C74 C -0.0206(2) 0.6239(3) 0.0062(10) 0.040(3) Uani 1 1 d .
H74A H -0.0098 0.6040 -0.0187 0.060 Uiso 1 1 calc R
H74B H -0.0265 0.6371 -0.0576 0.060 Uiso 1 1 calc R
H74C H -0.0401 0.6182 0.0478 0.060 Uiso 1 1 calc R
C75 C 0.1307(4) 0.7560(4) 0.9203(10) 0.067(4) Uani 1 1 d .
H75A H 0.1255 0.7345 0.8907 0.101 Uiso 1 1 calc R
H75B H 0.1117 0.7701 0.9140 0.101 Uiso 1 1 calc R
H75C H 0.1369 0.7540 0.9978 0.101 Uiso 1 1 calc R
C76 C 0.0077(4) 0.8547(4) -0.1802(14) 0.088(2) Uani 1 1 d .
H76A H 0.0138 0.8671 -0.2459 0.132 Uiso 1 1 calc R
H76B H -0.0057 0.8684 -0.1323 0.132 Uiso 1 1 calc R
H76C H -0.0047 0.8354 -0.2019 0.132 Uiso 1 1 calc R
C77 C 0.1919(3) 0.7545(3) 0.8745(11) 0.062(2) Uani 1 1 d .
H77A H 0.1960 0.7530 0.9537 0.093 Uiso 1 1 calc R
H77B H 0.2092 0.7672 0.8398 0.093 Uiso 1 1 calc R
H77C H 0.1916 0.7326 0.8430 0.093 Uiso 1 1 calc R
C78 C 0.0616(4) 0.8740(4) -0.0919(14) 0.088(2) Uani 1 1 d .
H78A H 0.0816 0.8664 -0.0563 0.132 Uiso 1 1 calc R
H78B H 0.0503 0.8891 -0.0430 0.132 Uiso 1 1 calc R
H78C H 0.0671 0.8850 -0.1607 0.132 Uiso 1 1 calc R
C47T C -0.0519(7) 0.6962(5) 0.7595(18) 0.158(12) Uani 1 1 d .
H47A H -0.0668 0.6887 0.7021 0.237 Uiso 1 1 calc R
H47B H -0.0614 0.6920 0.8319 0.237 Uiso 1 1 calc R
H47C H -0.0312 0.6845 0.7529 0.237 Uiso 1 1 calc R

loop_
_atom_site_aniso_label
_atom_site_aniso_U_11
_atom_site_aniso_U_22
_atom_site_aniso_U_33
_atom_site_aniso_U_23
_atom_site_aniso_U_13
_atom_site_aniso_U_12
Dy3 0.01542(19) 0.0207(2) 0.0219(2) -0.00348(18) -0.00016(18) 0.00059(16)
Dy1 0.0195(2) 0.0221(2) 0.0222(2) -0.00282(18) -0.00020(18) 0.00352(16)
Dy2 0.0184(2) 0.0282(2) 0.0204(2) -0.00642(19) -0.00109(18) 0.00057(17)
Dy4 0.0168(2) 0.0270(2) 0.0319(3) 0.0004(2) -0.00035(19) -0.00211(17)
Dy5 0.0229(2) 0.0256(2) 0.0333(3) 0.0023(2) 0.0008(2) 0.00278(19)
Cl1 0.163(7) 0.256(10) 0.171(8) -0.022(8) -0.019(6) 0.003(7)
O1 0.017(3) 0.023(3) 0.031(4) -0.004(3) -0.004(3) -0.007(3)
O2 0.023(3) 0.024(3) 0.029(4) -0.006(3) 0.003(3) 0.002(3)
O3 0.028(4) 0.026(4) 0.068(6) -0.002(4) 0.012(4) 0.006(3)
O4 0.020(3) 0.027(3) 0.028(4) -0.005(3) 0.005(3) 0.000(3)
O5 0.020(3) 0.025(3) 0.027(4) -0.006(3) 0.003(3) 0.000(3)
O6 0.023(3) 0.028(4) 0.041(4) -0.010(3) -0.006(3) -0.001(3)
O7 0.015(3) 0.047(4) 0.043(5) -0.002(3) -0.002(3) -0.010(3)
O8 0.022(3) 0.020(3) 0.027(4) 0.000(3) 0.006(3) -0.004(3)
O9 0.017(3) 0.034(3) 0.014(3) -0.003(3) 0.005(3) -0.003(3)
O10 0.022(3) 0.030(4) 0.024(4) 0.002(3) 0.001(3) 0.001(3)
O11 0.022(3) 0.028(4) 0.028(4) -0.004(3) -0.005(3) -0.001(3)
O12 0.037(4) 0.035(4) 0.034(5) 0.006(3) 0.003(3) -0.004(3)
O13 0.025(4) 0.043(4) 0.080(6) -0.018(4) -0.015(4) 0.007(3)
O14 0.040(4) 0.054(5) 0.063(6) -0.006(5) 0.001(4) -0.001(4)
O15 0.028(4) 0.056(5) 0.033(4) 0.009(4) 0.001(3) -0.005(3)
O16 0.044(5) 0.074(6) 0.073(7) 0.015(5) 0.003(5) 0.004(4)
O17 0.120(6) 0.082(5) 0.062(5) 0.012(4) 0.021(4) 0.004(4)
O18 0.078(7) 0.066(6) 0.065(7) 0.016(5) 0.010(5) 0.026(5)
O19 0.032(4) 0.036(4) 0.024(4) -0.005(3) 0.013(3) -0.004(3)
O20 0.051(5) 0.027(4) 0.030(4) -0.005(3) 0.008(3) 0.004(3)
O21 0.029(4) 0.048(4) 0.031(5) -0.012(3) -0.005(3) 0.006(3)
O22 0.026(3) 0.030(4) 0.030(4) -0.008(3) -0.003(3) 0.004(3)
O23 0.032(4) 0.057(5) 0.019(4) -0.003(3) 0.001(3) -0.014(3)
O24 0.043(4) 0.059(5) 0.029(4) -0.012(4) -0.003(3) -0.009(4)
O30 0.033(4) 0.055(5) 0.054(6) -0.014(4) 0.004(4) 0.006(4)
O31 0.038(5) 0.052(5) 0.083(7) -0.032(5) 0.000(4) -0.011(4)
O32 0.040(5) 0.075(6) 0.089(8) 0.016(6) 0.020(5) 0.019(5)
O33 0.083(12) 0.048(9) 0.26(3) 0.000 0.000 0.002(9)
O34 0.044(5) 0.043(5) 0.060(6) -0.001(4) -0.015(4) -0.002(4)
O35 0.042(5) 0.052(5) 0.066(6) -0.005(4) 0.010(4) 0.013(4)
O36 0.060(6) 0.046(5) 0.089(8) -0.013(5) -0.027(5) -0.020(4)
O37 0.077(7) 0.049(5) 0.095(8) 0.021(6) 0.024(6) 0.013(5)
O38 0.093(9) 0.026(5) 0.29(2) -0.046(8) -0.059(11) 0.011(5)
O39 0.106(15) 0.77(7) 1.07(10) 0.80(8) 0.20(3) 0.18(3)
N1 0.020(4) 0.026(4) 0.024(5) -0.003(3) 0.004(3) 0.004(3)
N2 0.045(5) 0.026(4) 0.031(5) 0.003(4) 0.005(4) 0.008(4)
C25 0.039(5) 0.067(7) 0.073(7) -0.017(5) 0.016(5) -0.003(5)
N4 0.021(4) 0.031(5) 0.044(6) 0.001(4) -0.003(4) 0.001(3)
N5 0.022(4) 0.034(5) 0.026(5) -0.015(4) 0.003(3) -0.002(3)
N6 0.024(4) 0.042(5) 0.039(6) -0.015(4) 0.004(4) -0.002(4)
N7 0.042(6) 0.026(5) 0.062(7) 0.005(4) 0.003(5) -0.002(4)
N8 0.032(5) 0.023(5) 0.092(9) -0.008(5) 0.011(5) 0.006(4)
C1 0.025(5) 0.040(6) 0.033(6) -0.008(5) 0.001(5) 0.001(4)
C2 0.022(5) 0.031(5) 0.037(6) -0.007(5) 0.004(4) -0.003(4)
C3 0.032(6) 0.033(6) 0.045(7) -0.011(5) 0.003(5) 0.008(5)
C4 0.036(5) 0.031(5) 0.110(9) -0.025(5) 0.003(5) 0.002(4)
C5 0.036(5) 0.031(5) 0.110(9) -0.025(5) 0.003(5) 0.002(4)
C6 0.039(6) 0.024(5) 0.058(8) -0.016(5) -0.003(5) -0.012(5)
C7 0.027(5) 0.024(5) 0.052(7) -0.014(5) -0.008(5) -0.001(4)
C8 0.020(4) 0.029(5) 0.030(5) -0.010(4) 0.012(4) 0.010(4)
C9 0.025(5) 0.032(5) 0.036(6) -0.013(5) 0.000(4) -0.004(4)
C10 0.024(5) 0.048(7) 0.020(5) -0.002(5) -0.005(4) 0.001(5)
C11 0.024(5) 0.048(7) 0.057(8) -0.016(6) 0.013(5) -0.008(5)
C12 0.049(6) 0.031(5) 0.126(10) -0.008(5) 0.016(6) 0.009(4)
C13 0.049(6) 0.031(5) 0.126(10) -0.008(5) 0.016(6) 0.009(4)
C14 0.045(7) 0.019(5) 0.046(7) -0.002(4) 0.008(5) -0.015(5)
C15 0.019(5) 0.034(6) 0.047(7) 0.009(5) 0.008(5) 0.000(4)
C16 0.035(6) 0.025(5) 0.050(7) -0.009(5) 0.006(5) -0.006(4)
C17 0.027(5) 0.040(6) 0.031(6) -0.004(5) 0.008(4) -0.003(4)
C18 0.046(7) 0.039(6) 0.070(10) -0.001(6) 0.025(6) -0.014(5)
C19 0.028(5) 0.039(6) 0.026(6) -0.003(5) 0.008(4) 0.002(4)
C20 0.029(5) 0.023(5) 0.017(5) -0.006(4) -0.002(4) -0.007(4)
C21 0.019(4) 0.027(5) 0.017(5) -0.001(4) -0.001(4) -0.005(4)
C22 0.016(4) 0.037(5) 0.021(5) -0.005(4) 0.002(4) 0.003(4)
C23 0.041(7) 0.073(9) 0.041(7) -0.018(6) -0.012(6) -0.003(6)
C24 0.039(5) 0.067(7) 0.073(7) -0.017(5) 0.016(5) -0.003(5)
N3 0.013(4) 0.036(5) 0.039(5) -0.009(4) 0.004(3) -0.008(3)
C26 0.022(5) 0.029(5) 0.033(6) -0.005(5) 0.004(4) 0.003(4)
C27 0.028(5) 0.020(5) 0.063(8) 0.006(5) 0.018(5) -0.003(4)
C28 0.032(6) 0.030(5) 0.046(7) 0.002(5) 0.016(5) 0.009(4)
C29 0.025(5) 0.036(5) 0.021(5) -0.004(4) 0.009(4) 0.007(4)
C30 0.030(5) 0.028(5) 0.024(5) 0.001(4) 0.013(4) 0.014(4)
C31 0.027(5) 0.029(5) 0.022(5) -0.005(4) 0.008(4) 0.001(4)
C32 0.055(8) 0.052(7) 0.046(8) 0.026(6) 0.013(6) 0.016(6)
C33 0.022(5) 0.025(5) 0.029(6) -0.009(4) 0.003(4) 0.006(4)
C35 0.037(6) 0.038(6) 0.027(6) -0.017(5) -0.003(5) -0.009(5)
C36 0.028(5) 0.030(5) 0.024(5) -0.012(4) -0.004(4) 0.001(4)
C37 0.036(5) 0.024(5) 0.026(5) -0.006(4) 0.000(5) 0.002(4)
C38 0.016(4) 0.025(5) 0.021(5) -0.004(4) 0.001(4) -0.002(3)
C39 0.020(5) 0.030(5) 0.030(6) -0.005(4) 0.002(4) 0.000(4)
C40 0.035(6) 0.023(5) 0.051(8) -0.011(5) 0.009(5) -0.007(4)
C41 0.029(5) 0.030(5) 0.028(6) -0.004(4) -0.004(4) -0.002(4)
C42 0.031(5) 0.016(4) 0.040(7) -0.002(4) 0.009(5) 0.003(4)
C43 0.036(6) 0.042(6) 0.024(6) 0.001(5) 0.011(5) 0.019(5)
C44 0.064(7) 0.041(6) 0.024(6) 0.012(5) 0.027(6) 0.027(5)
C45 0.016(5) 0.070(8) 0.061(9) 0.022(7) 0.007(5) 0.013(5)
C46 0.042(8) 0.156(16) 0.025(7) 0.018(8) 0.004(6) 0.023(9)
C48 0.045(8) 0.167(19) 0.068(12) -0.018(11) 0.012(8) 0.024(10)
C49 0.069(10) 0.128(14) 0.024(7) -0.003(8) 0.002(6) 0.024(9)
C50 0.039(7) 0.035(6) 0.055(9) -0.017(6) 0.010(6) -0.003(5)
C51 0.029(6) 0.038(6) 0.066(9) 0.009(6) -0.004(5) 0.000(5)
C52 0.033(6) 0.060(8) 0.096(11) 0.023(8) -0.023(8) 0.000(6)
C53 0.099(13) 0.074(11) 0.112(16) 0.021(10) -0.045(12) -0.002(10)
C54 0.054(8) 0.074(10) 0.065(10) -0.015(8) -0.017(7) 0.033(7)
C55 0.120(6) 0.082(5) 0.062(5) 0.012(4) 0.021(4) 0.004(4)
C56 0.120(6) 0.082(5) 0.062(5) 0.012(4) 0.021(4) 0.004(4)
C58 0.100(13) 0.095(13) 0.064(11) 0.021(10) -0.003(10) -0.016(10)
C60 0.023(5) 0.045(6) 0.035(7) 0.002(5) -0.002(4) 0.002(5)
C61 0.056(9) 0.059(9) 0.106(13) 0.004(9) -0.043(9) -0.013(7)
C62 0.039(6) 0.034(6) 0.046(7) 0.003(5) 0.000(5) 0.010(5)
C63 0.078(10) 0.101(12) 0.050(9) 0.024(9) -0.032(8) -0.025(9)
C64 0.055(9) 0.081(11) 0.106(15) -0.046(10) -0.008(9) 0.019(8)
C65 0.042(6) 0.026(5) 0.038(7) 0.000(5) -0.015(5) -0.001(5)
C66 0.094(6) 0.062(5) 0.030(4) 0.004(4) -0.012(4) -0.016(4)
C67 0.094(6) 0.062(5) 0.030(4) 0.004(4) -0.012(4) -0.016(4)
C69 0.043(6) 0.032(6) 0.025(6) 0.001(5) -0.010(5) 0.006(5)
C70 0.049(7) 0.030(5) 0.022(6) -0.010(4) 0.007(5) 0.007(5)
C71 0.061(8) 0.049(7) 0.029(7) -0.001(5) -0.009(6) 0.008(6)
C72 0.090(10) 0.031(6) 0.040(8) -0.010(5) 0.008(7) 0.014(6)
C73 0.099(11) 0.050(7) 0.024(7) -0.004(5) 0.018(7) 0.010(7)
C74 0.033(6) 0.052(7) 0.034(6) -0.017(6) -0.008(5) -0.014(5)
C75 0.104(12) 0.079(10) 0.019(6) 0.008(6) -0.011(7) -0.027(9)
C76 0.120(6) 0.082(5) 0.062(5) 0.012(4) 0.021(4) 0.004(4)
C77 0.094(6) 0.062(5) 0.030(4) 0.004(4) -0.012(4) -0.016(4)
C78 0.120(6) 0.082(5) 0.062(5) 0.012(4) 0.021(4) 0.004(4)
C47T 0.28(4) 0.113(18) 0.080(16) 0.016(13) 0.017(19) 0.08(2)

loop_
_atom_type_symbol
_atom_type_description
_atom_type_scat_dispersion_real
_atom_type_scat_dispersion_imag
_atom_type_scat_source
C C 0.0033 0.0016 'International Tables Vol C Tables 4.2.6.8 and 6.1.1.4'
H H 0.0000 0.0000 'International Tables Vol C Tables 4.2.6.8 and 6.1.1.4'
N N 0.0061 0.0033 'International Tables Vol C Tables 4.2.6.8 and 6.1.1.4'
O O 0.0106 0.0060 'International Tables Vol C Tables 4.2.6.8 and 6.1.1.4'
Cl Cl 0.1484 0.1585 'International Tables Vol C Tables 4.2.6.8 and 6.1.1.4'
Dy Dy -0.1892 4.4098 'International Tables Vol C Tables 4.2.6.8 and 6.1.1.4'

loop_
_geom_angle_atom_site_label_1
_geom_angle_atom_site_label_2
_geom_angle_atom_site_label_3
_geom_angle
O10 Dy3 O8 78.0(2)
O10 Dy3 O9 150.2(2)
O8 Dy3 O9 79.1(2)
O10 Dy3 O11 79.4(2)
O8 Dy3 O11 77.5(2)
O9 Dy3 O11 77.1(2)
O10 Dy3 O4 62.9(2)
O8 Dy3 O4 72.6(2)
O9 Dy3 O4 126.7(2)
O11 Dy3 O4 135.6(2)
O10 Dy3 O1 125.3(2)
O8 Dy3 O1 135.5(2)
O9 Dy3 O1 63.3(2)
O11 Dy3 O1 71.9(2)
O4 Dy3 O1 149.6(2)
O10 Dy3 O2 73.3(2)
O8 Dy3 O2 143.9(2)
O9 Dy3 O2 134.5(2)
O11 Dy3 O2 117.3(2)
O4 Dy3 O2 75.0(2)
O1 Dy3 O2 79.9(2)
O10 Dy3 O5 135.9(2)
O8 Dy3 O5 115.0(2)
O9 Dy3 O5 71.9(2)
O11 Dy3 O5 143.0(2)
O4 Dy3 O5 80.4(2)
O1 Dy3 O5 76.4(2)
O2 Dy3 O5 74.2(2)
O10 Dy3 Dy5 43.20(15)
O8 Dy3 Dy5 103.56(15)
O9 Dy3 Dy5 164.30(15)
O11 Dy3 Dy5 118.59(16)
O4 Dy3 Dy5 42.78(15)
O1 Dy3 Dy5 119.12(15)
O2 Dy3 Dy5 40.39(15)
O5 Dy3 Dy5 93.22(15)
O10 Dy3 Dy2 162.14(16)
O8 Dy3 Dy2 119.77(16)
O9 Dy3 Dy2 43.98(14)
O11 Dy3 Dy2 101.75(15)
O4 Dy3 Dy2 121.42(15)
O1 Dy3 Dy2 41.42(15)
O2 Dy3 Dy2 90.71(15)
O5 Dy3 Dy2 41.35(14)
Dy5 Dy3 Dy2 126.064(16)
O10 Dy3 Dy1 119.36(15)
O8 Dy3 Dy1 92.27(15)
O9 Dy3 Dy1 42.99(15)
O11 Dy3 Dy1 40.42(15)
O4 Dy3 Dy1 164.24(15)
O1 Dy3 Dy1 44.02(15)
O2 Dy3 Dy1 120.77(15)
O5 Dy3 Dy1 102.74(14)
Dy5 Dy3 Dy1 150.308(18)
Dy2 Dy3 Dy1 61.891(12)
O10 Dy3 Dy4 44.47(16)
O8 Dy3 Dy4 41.36(15)
O9 Dy3 Dy4 119.70(14)
O11 Dy3 Dy4 94.56(15)
O4 Dy3 Dy4 42.05(15)
O1 Dy3 Dy4 165.50(14)
O2 Dy3 Dy4 102.74(15)
O5 Dy3 Dy4 118.08(14)
Dy5 Dy3 Dy4 62.353(12)
Dy2 Dy3 Dy4 151.226(18)
Dy1 Dy3 Dy4 126.944(15)
O11 Dy1 O12 129.2(2)
O11 Dy1 O20 84.7(2)
O12 Dy1 O20 136.6(2)
O11 Dy1 O9 76.2(2)
O12 Dy1 O9 83.8(2)
O20 Dy1 O9 136.1(2)
O11 Dy1 O19 87.6(2)
O12 Dy1 O19 96.6(2)
O20 Dy1 O19 53.3(2)
O9 Dy1 O19 158.9(2)
O11 Dy1 O21 156.5(2)
O12 Dy1 O21 71.4(2)
O20 Dy1 O21 71.9(2)
O9 Dy1 O21 121.7(2)
O19 Dy1 O21 77.8(2)
O11 Dy1 O1 70.7(2)
O12 Dy1 O1 135.1(2)
O20 Dy1 O1 75.9(2)
O9 Dy1 O1 60.6(2)
O19 Dy1 O1 126.6(2)
O21 Dy1 O1 103.4(2)
O11 Dy1 N1 72.1(2)
O12 Dy1 N1 63.3(2)
O20 Dy1 N1 117.4(2)
O9 Dy1 N1 93.9(2)
O19 Dy1 N1 68.0(2)
O21 Dy1 N1 117.7(2)
O1 Dy1 N1 138.8(2)
O11 Dy1 O22 139.2(2)
O12 Dy1 O22 69.9(2)
O20 Dy1 O22 103.5(2)
O9 Dy1 O22 70.5(2)
O19 Dy1 O22 129.5(2)
O21 Dy1 O22 51.7(2)
O1 Dy1 O22 72.7(2)
N1 Dy1 O22 132.0(2)
O11 Dy1 C69 83.3(3)
O12 Dy1 C69 119.1(3)
O20 Dy1 C69 27.4(3)
O9 Dy1 C69 156.1(3)
O19 Dy1 C69 26.2(2)
O21 Dy1 C69 75.5(3)
O1 Dy1 C69 101.3(3)
N1 Dy1 C69 91.3(3)
O22 Dy1 C69 121.5(3)
O11 Dy1 C60 161.0(3)
O12 Dy1 C60 65.3(3)
O20 Dy1 C60 89.9(3)
O9 Dy1 C60 95.6(3)
O19 Dy1 C60 103.7(3)
O21 Dy1 C60 26.1(3)
O1 Dy1 C60 90.4(3)
N1 Dy1 C60 126.1(3)
O22 Dy1 C60 26.0(3)
C69 Dy1 C60 100.0(3)
O11 Dy1 Dy3 41.28(15)
O12 Dy1 Dy3 122.02(17)
O20 Dy1 Dy3 101.30(17)
O9 Dy1 Dy3 41.10(15)
O19 Dy1 Dy3 127.69(17)
O21 Dy1 Dy3 143.58(17)
O1 Dy1 Dy3 41.72(13)
N1 Dy1 Dy3 97.46(17)
O22 Dy1 Dy3 98.26(14)
C69 Dy1 Dy3 115.1(2)
C60 Dy1 Dy3 123.1(2)
O24 Dy2 O5 87.2(3)
O24 Dy2 O22 94.9(3)
O5 Dy2 O22 144.2(2)
O24 Dy2 O1 143.3(2)
O5 Dy2 O1 78.6(2)
O22 Dy2 O1 78.7(2)
O24 Dy2 O6 129.5(2)
O5 Dy2 O6 128.6(2)
O22 Dy2 O6 75.7(2)
O1 Dy2 O6 84.4(2)
O24 Dy2 O9 81.5(2)
O5 Dy2 O9 71.6(2)
O22 Dy2 O9 73.4(2)
O1 Dy2 O9 61.9(2)
O6 Dy2 O9 137.8(2)
O24 Dy2 N5 103.4(3)
O5 Dy2 N5 72.4(2)
O22 Dy2 N5 140.4(2)
O1 Dy2 N5 104.2(2)
O6 Dy2 N5 65.5(2)
O9 Dy2 N5 143.4(2)
O24 Dy2 O23 54.7(2)
O5 Dy2 O23 119.7(2)
O22 Dy2 O23 89.4(2)
O1 Dy2 O23 158.6(2)
O6 Dy2 O23 75.4(2)
O9 Dy2 O23 131.6(2)
N5 Dy2 O23 73.9(3)
O24 Dy2 C65 27.8(3)
O5 Dy2 C65 105.8(3)
O22 Dy2 C65 91.2(3)
O1 Dy2 C65 166.5(3)
O6 Dy2 C65 101.9(3)
O9 Dy2 C65 106.8(3)
N5 Dy2 C65 89.3(3)
O23 Dy2 C65 26.9(3)
O24 Dy2 Dy3 107.39(18)
O5 Dy2 Dy3 43.33(15)
O22 Dy2 Dy3 103.02(16)
O1 Dy2 Dy3 41.86(14)
O6 Dy2 Dy3 123.12(16)
O9 Dy2 Dy3 41.56(15)
N5 Dy2 Dy3 104.46(18)
O23 Dy2 Dy3 159.56(16)
C65 Dy2 Dy3 134.8(2)
O24 Dy2 Dy1 110.69(19)
O5 Dy2 Dy1 102.21(15)
O22 Dy2 Dy1 43.88(16)
O1 Dy2 Dy1 42.32(15)
O6 Dy2 Dy1 96.33(15)
O9 Dy2 Dy1 41.67(14)
N5 Dy2 Dy1 145.25(19)
O23 Dy2 Dy1 132.39(18)
C65 Dy2 Dy1 124.5(2)
Dy3 Dy2 Dy1 59.378(11)
O15 Dy4 O8 74.5(2)
O15 Dy4 O7 141.0(2)
O8 Dy4 O7 123.6(2)
O15 Dy4 O4 84.3(2)
O8 Dy4 O4 70.9(2)
O7 Dy4 O4 132.6(2)
O15 Dy4 O30 70.6(3)
O8 Dy4 O30 122.9(3)
O7 Dy4 O30 71.0(2)
O4 Dy4 O30 144.3(2)
O15 Dy4 N4 96.6(3)
O8 Dy4 N4 70.3(2)
O7 Dy4 N4 64.8(3)
O4 Dy4 N4 139.4(2)
O30 Dy4 N4 70.6(3)
O15 Dy4 O10 137.5(2)
O8 Dy4 O10 73.3(2)
O7 Dy4 O10 80.8(2)
O4 Dy4 O10 59.4(2)
O30 Dy4 O10 151.7(2)
N4 Dy4 O10 97.8(2)
O15 Dy4 O14 82.1(3)
O8 Dy4 O14 146.3(3)
O7 Dy4 O14 89.7(3)
O4 Dy4 O14 83.1(2)
O30 Dy4 O14 69.0(3)
N4 Dy4 O14 137.4(2)
O10 Dy4 O14 111.7(3)
O15 Dy4 O13 127.8(3)
O8 Dy4 O13 135.4(2)
O7 Dy4 O13 66.6(2)
O4 Dy4 O13 73.7(2)
O30 Dy4 O13 101.7(3)
N4 Dy4 O13 130.5(3)
O10 Dy4 O13 65.6(2)
O14 Dy4 O13 49.2(3)
O15 Dy4 C50 107.5(3)
O8 Dy4 C50 153.1(3)
O7 Dy4 C50 72.3(3)
O4 Dy4 C50 82.4(3)
O30 Dy4 C50 81.5(3)
N4 Dy4 C50 134.3(3)
O10 Dy4 C50 90.0(3)
O14 Dy4 C50 25.6(3)
O13 Dy4 C50 24.7(3)
O15 Dy4 Dy3 98.08(17)
O8 Dy4 Dy3 40.27(14)
O7 Dy4 Dy3 117.82(16)
O4 Dy4 Dy3 41.08(14)
O30 Dy4 Dy3 163.0(2)
N4 Dy4 Dy3 99.24(17)
O10 Dy4 Dy3 40.16(15)
O14 Dy4 Dy3 123.18(18)
O13 Dy4 Dy3 95.20(16)
C50 Dy4 Dy3 114.6(2)
O15 Dy4 Dy5 120.15(19)
O8 Dy4 Dy5 98.27(14)
O7 Dy4 Dy5 93.01(17)
O4 Dy4 Dy5 40.15(15)
O30 Dy4 Dy5 138.3(2)
N4 Dy4 Dy5 137.7(2)
O10 Dy4 Dy5 41.00(14)
O14 Dy4 Dy5 72.8(2)
O13 Dy4 Dy5 38.01(15)
C50 Dy4 Dy5 56.9(2)
Dy3 Dy4 Dy5 58.125(12)
O13 Dy5 O2 146.0(3)
O13 Dy5 O17 103.3(4)
O2 Dy5 O17 80.5(3)
O13 Dy5 O3 74.7(3)
O2 Dy5 O3 127.6(2)
O17 Dy5 O3 132.4(3)
O13 Dy5 O4 81.8(3)
O2 Dy5 O4 76.1(2)
O17 Dy5 O4 142.6(3)
O3 Dy5 O4 84.9(2)
O13 Dy5 O10 73.7(2)
O2 Dy5 O10 73.0(2)
O17 Dy5 O10 84.8(3)
O3 Dy5 O10 135.9(2)
O4 Dy5 O10 60.8(2)
O13 Dy5 O18 94.2(3)
O2 Dy5 O18 114.2(3)
O17 Dy5 O18 55.0(3)
O3 Dy5 O18 77.5(3)
O4 Dy5 O18 162.4(3)
O10 Dy5 O18 134.6(3)
O13 Dy5 N7 138.7(3)
O2 Dy5 N7 71.9(3)
O17 Dy5 N7 98.2(4)
O3 Dy5 N7 64.8(3)
O4 Dy5 N7 101.6(3)
O10 Dy5 N7 143.7(3)
O18 Dy5 N7 70.2(3)
O13 Dy5 C55 101.6(5)
O2 Dy5 C55 96.2(4)
O17 Dy5 C55 26.8(3)
O3 Dy5 C55 105.8(4)
O4 Dy5 C55 169.3(4)
O10 Dy5 C55 110.2(4)
O18 Dy5 C55 28.3(4)
N7 Dy5 C55 82.6(4)
O13 Dy5 Dy3 105.0(2)
O2 Dy5 Dy3 42.44(16)
O17 Dy5 Dy3 102.4(3)
O3 Dy5 Dy3 124.4(2)
O4 Dy5 Dy3 41.98(14)
O10 Dy5 Dy3 40.83(15)
O18 Dy5 Dy3 153.8(2)
N7 Dy5 Dy3 104.2(2)
C55 Dy5 Dy3 127.6(4)
O13 Dy5 Dy4 46.6(2)
O2 Dy5 Dy4 101.96(16)
O17 Dy5 Dy4 120.6(3)
O3 Dy5 Dy4 93.00(17)
O4 Dy5 Dy4 40.34(15)
O10 Dy5 Dy4 42.90(15)
O18 Dy5 Dy4 140.6(3)
N7 Dy5 Dy4 139.6(2)
C55 Dy5 Dy4 137.4(4)
Dy3 Dy5 Dy4 59.522(12)
C22 O1 Dy2 129.3(5)
C22 O1 Dy3 109.6(5)
Dy2 O1 Dy3 96.7(2)
C22 O1 Dy1 121.4(5)
Dy2 O1 Dy1 97.9(2)
Dy3 O1 Dy1 94.3(2)
C21 O2 Dy5 134.2(6)
C21 O2 Dy3 128.3(6)
Dy5 O2 Dy3 97.2(2)
C13 O3 Dy5 118.7(8)
C1 O4 Dy3 110.8(5)
C1 O4 Dy5 130.4(6)
Dy3 O4 Dy5 95.2(2)
C1 O4 Dy4 117.4(5)
Dy3 O4 Dy4 96.9(2)
Dy5 O4 Dy4 99.5(2)
C8 O5 Dy2 136.1(6)
C8 O5 Dy3 125.4(6)
Dy2 O5 Dy3 95.3(2)
C10 O6 Dy2 118.3(6)
C24 O7 Dy4 118.8(9)
C31 O8 Dy3 129.0(5)
C31 O8 Dy4 132.5(5)
Dy3 O8 Dy4 98.4(2)
C33 O9 Dy3 113.3(5)
C33 O9 Dy1 132.3(5)
Dy3 O9 Dy1 95.9(2)
C33 O9 Dy2 116.9(5)
Dy3 O9 Dy2 94.5(2)
Dy1 O9 Dy2 96.18(19)
C41 O10 Dy3 114.8(5)
C41 O10 Dy5 117.2(5)
Dy3 O10 Dy5 96.0(2)
C41 O10 Dy4 130.4(5)
Dy3 O10 Dy4 95.4(2)
Dy5 O10 Dy4 96.1(2)
C38 O11 Dy1 133.3(5)
C38 O11 Dy3 126.3(5)
Dy1 O11 Dy3 98.3(2)
C43 O12 Dy1 123.9(7)
C50 O13 Dy5 130.7(7)
C50 O13 Dy4 91.4(8)
Dy5 O13 Dy4 95.3(3)
C50 O14 Dy4 97.6(7)
C45 O15 Dy4 145.6(8)
C55 O17 Dy5 94.8(10)
C55 O18 Dy5 88.8(8)
C69 O19 Dy1 93.2(6)
C69 O20 Dy1 93.3(6)
C60 O21 Dy1 95.1(6)
C60 O22 Dy2 156.9(7)
C60 O22 Dy1 91.8(6)
Dy2 O22 Dy1 96.4(2)
C65 O23 Dy2 90.1(6)
C65 O24 Dy2 95.2(7)
C42 N1 N2 113.5(8)
C42 N1 Dy1 127.7(7)
N2 N1 Dy1 117.0(6)
N1 N2 C43 113.5(8)
N4 C25 C26 124.5(12)
C25 N4 N3 114.4(10)
C25 N4 Dy4 130.1(8)
N3 N4 Dy4 113.4(6)
C9 N5 N6 112.3(8)
C9 N5 Dy2 133.4(7)
N6 N5 Dy2 113.9(6)
C10 N6 N5 114.3(8)
C14 N7 N8 116.6(9)
C14 N7 Dy5 130.3(8)
N8 N7 Dy5 112.0(6)
C13 N8 N7 115.9(9)
O4 C1 C2 111.4(9)
C3 C2 C8 117.6(9)
C3 C2 C1 120.7(9)
C8 C2 C1 121.7(8)
C4 C3 C2 126.2(10)
C3 C4 C6 114.5(9)
C3 C4 C5 123.8(10)
C6 C4 C5 121.6(10)
C7 C6 C4 123.0(9)
C6 C7 C8 121.3(9)
C6 C7 C9 115.0(9)
C8 C7 C9 123.6(8)
O5 C8 C7 124.8(8)
O5 C8 C2 117.9(8)
C7 C8 C2 117.2(8)
N5 C9 C7 124.6(9)
O6 C10 N6 121.9(9)
O6 C10 C11 122.4(9)
N6 C10 C11 115.6(9)
O3 C13 N8 123.0(11)
O3 C13 C12 122.5(12)
N8 C13 C12 114.4(11)
N7 C14 C15 126.6(10)
C16 C15 C14 115.9(9)
C16 C15 C21 120.4(9)
C14 C15 C21 123.5(8)
C17 C16 C15 122.3(9)
C16 C17 C19 116.1(9)
C16 C17 C18 120.6(10)
C19 C17 C18 123.3(10)
C17 C19 C20 123.0(9)
C21 C20 C19 120.4(8)
C21 C20 C22 120.3(8)
C19 C20 C22 119.2(8)
O2 C21 C20 119.5(8)
O2 C21 C15 122.7(8)
C20 C21 C15 117.7(8)
O1 C22 C20 112.8(7)
O7 C24 N3 123.9(13)
O7 C24 C23 120.8(14)
N3 C24 C23 115.3(12)
C24 N3 N4 115.9(9)
C27 C26 C31 121.5(10)
C27 C26 C25 116.3(10)
C31 C26 C25 122.0(10)
C26 C27 C28 122.9(10)
C27 C28 C29 115.7(9)
C27 C28 C32 122.9(10)
C29 C28 C32 121.3(11)
C30 C29 C28 122.7(10)
C29 C30 C31 120.5(9)
C29 C30 C33 118.4(9)
C31 C30 C33 121.1(8)
O8 C31 C30 120.7(8)
O8 C31 C26 122.8(9)
C30 C31 C26 116.5(9)
O9 C33 C30 114.2(7)
C40 C35 C36 116.9(9)
C40 C35 C74 122.5(10)
C36 C35 C74 120.5(10)
C35 C36 C37 121.6(9)
C38 C37 C36 120.0(8)
C38 C37 C41 121.7(8)
C36 C37 C41 118.3(9)
O11 C38 C37 119.2(8)
O11 C38 C39 122.4(8)
C37 C38 C39 118.4(8)
C40 C39 C38 119.3(9)
C40 C39 C42 117.2(9)
C38 C39 C42 123.2(8)
C39 C40 C35 123.4(9)
C37 C41 O10 112.3(8)
N1 C42 C39 127.0(9)
O12 C43 N2 121.1(10)
O12 C43 C44 123.2(11)
N2 C43 C44 115.7(10)
O16 C45 O15 123.9(12)
O16 C45 C46 116.9(11)
O15 C45 C46 119.2(10)
C49 C46 C48 123.6(14)
C49 C46 C45 115.1(11)
C48 C46 C45 115.9(12)
C49 C46 C47T 100.0(15)
C48 C46 C47T 96.0(14)
C45 C46 C47T 97.2(13)
O13 C50 O14 116.8(12)
O13 C50 C51 122.6(12)
O14 C50 C51 120.6(10)
O13 C50 Dy4 64.0(7)
O14 C50 Dy4 56.8(6)
C51 C50 Dy4 157.8(8)
C53 C51 C50 112.4(11)
C53 C51 C54 109.1(12)
C50 C51 C54 111.1(11)
C53 C51 C52 109.8(12)
C50 C51 C52 104.8(9)
C54 C51 C52 109.5(11)
O17 C55 O18 121.0(15)
O17 C55 C56 120.6(16)
O18 C55 C56 117.8(13)
O17 C55 Dy5 58.4(9)
O18 C55 Dy5 62.9(8)
C56 C55 Dy5 166.9(14)
C55 C56 C76 103.8(15)
C55 C56 C78 109.4(15)
C76 C56 C78 111.4(14)
C55 C56 C58 110.5(14)
C76 C56 C58 103.2(15)
C78 C56 C58 117.6(15)
O22 C60 O21 119.8(9)
O22 C60 C62 120.6(10)
O21 C60 C62 119.6(9)
O22 C60 Dy1 62.2(5)
O21 C60 Dy1 58.8(5)
C62 C60 Dy1 167.3(7)
C60 C62 C61 112.7(9)
C60 C62 C63 105.6(9)
C61 C62 C63 111.6(12)
C60 C62 C64 112.8(10)
C61 C62 C64 102.8(11)
C63 C62 C64 111.6(11)
O23 C65 O24 119.8(10)
O23 C65 C66 120.5(10)
O24 C65 C66 119.6(11)
O23 C65 Dy2 63.0(5)
O24 C65 Dy2 57.0(5)
C66 C65 Dy2 175.0(8)
C77 C66 C75 114.3(12)
C77 C66 C67 106.2(11)
C75 C66 C67 110.2(13)
C77 C66 C65 109.8(12)
C75 C66 C65 109.3(11)
C67 C66 C65 106.7(10)
O19 C69 O20 119.3(9)
O19 C69 C70 122.1(9)
O20 C69 C70 118.3(9)
O19 C69 Dy1 60.7(5)
O20 C69 Dy1 59.3(5)
C70 C69 Dy1 166.6(7)
C71 C70 C72 110.3(10)
C71 C70 C69 106.5(8)
C72 C70 C69 111.3(9)
C71 C70 C73 109.8(10)
C72 C70 C73 108.8(9)
C69 C70 C73 110.2(9)

loop_
_geom_bond_atom_site_label_1
_geom_bond_atom_site_label_2
_geom_bond_distance
Dy3 O10 2.301(6)
Dy3 O8 2.321(6)
Dy3 O9 2.330(6)
Dy3 O11 2.351(6)
Dy3 O4 2.351(6)
Dy3 O1 2.353(6)
Dy3 O2 2.381(7)
Dy3 O5 2.414(6)
Dy3 Dy5 3.5004(6)
Dy3 Dy2 3.5021(6)
Dy3 Dy1 3.5259(6)
Dy3 Dy4 3.5525(6)
Dy1 O11 2.310(6)
Dy1 O12 2.396(7)
Dy1 O20 2.409(7)
Dy1 O9 2.417(6)
Dy1 O19 2.442(7)
Dy1 O21 2.447(6)
Dy1 O1 2.457(6)
Dy1 N1 2.519(8)
Dy1 O22 2.521(6)
Dy1 C69 2.797(11)
Dy1 C60 2.849(10)
Dy2 O24 2.320(7)
Dy2 O5 2.324(6)
Dy2 O22 2.325(6)
Dy2 O1 2.333(6)
Dy2 O6 2.402(7)
Dy2 O9 2.439(6)
Dy2 N5 2.450(8)
Dy2 O23 2.454(7)
Dy2 C65 2.755(11)
Dy4 O15 2.312(7)
Dy4 O8 2.372(6)
Dy4 O7 2.384(7)
Dy4 O4 2.396(6)
Dy4 O30 2.411(7)
Dy4 N4 2.494(8)
Dy4 O10 2.500(6)
Dy4 O14 2.505(8)
Dy4 O13 2.667(9)
Dy4 C50 2.967(13)
Dy4 Dy5 3.6514(7)
Dy5 O13 2.258(7)
Dy5 O2 2.286(6)
Dy5 O17 2.356(11)
Dy5 O3 2.382(7)
Dy5 O4 2.387(6)
Dy5 O10 2.409(6)
Dy5 O18 2.456(9)
Dy5 N7 2.508(9)
Dy5 C55 2.758(17)
O1 C22 1.446(11)
O2 C21 1.342(10)
O3 C13 1.231(14)
O4 C1 1.445(12)
O5 C8 1.330(10)
O6 C10 1.241(12)
O7 C24 1.232(15)
O8 C31 1.353(11)
O9 C33 1.439(11)
O10 C41 1.480(12)
O11 C38 1.356(10)
O12 C43 1.207(12)
O13 C50 1.240(13)
O14 C50 1.292(15)
O15 C45 1.246(13)
O16 C45 1.236(13)
O17 C55 1.248(14)
O18 C55 1.307(18)
O19 C69 1.235(12)
O20 C69 1.288(12)
O21 C60 1.257(12)
O22 C60 1.249(12)
O23 C65 1.249(13)
O24 C65 1.291(12)
N1 C42 1.259(12)
N1 N2 1.367(11)
N2 C43 1.402(14)
C25 N4 1.290(16)
C25 C26 1.493(17)
N4 N3 1.373(11)
N5 C9 1.299(12)
N5 N6 1.416(11)
N6 C10 1.376(13)
N7 C14 1.255(13)
N7 N8 1.400(12)
N8 C13 1.331(15)
C1 C2 1.479(13)
C2 C3 1.393(13)
C2 C8 1.438(12)
C3 C4 1.372(15)
C4 C6 1.398(16)
C4 C5 1.519(14)
C6 C7 1.385(14)
C7 C8 1.400(13)
C7 C9 1.451(13)
C10 C11 1.475(13)
C12 C13 1.521(15)
C14 C15 1.429(15)
C15 C16 1.400(13)
C15 C21 1.432(13)
C16 C17 1.391(14)
C17 C19 1.395(14)
C17 C18 1.479(14)
C19 C20 1.413(13)
C20 C21 1.373(13)
C20 C22 1.517(13)
C23 C24 1.519(18)
C24 N3 1.321(17)
C26 C27 1.346(14)
C26 C31 1.444(13)
C27 C28 1.404(16)
C28 C29 1.408(14)
C28 C32 1.494(15)
C29 C30 1.393(13)
C30 C31 1.396(14)
C30 C33 1.476(13)
C35 C40 1.393(15)
C35 C36 1.405(14)
C35 C74 1.504(13)
C36 C37 1.417(13)
C37 C38 1.405(13)
C37 C41 1.468(12)
C38 C39 1.426(13)
C39 C40 1.390(14)
C39 C42 1.458(14)
C43 C44 1.500(14)
C45 C46 1.550(18)
C46 C49 1.398(18)
C46 C48 1.442(19)
C46 C47T 1.73(3)
C50 C51 1.496(17)
C51 C53 1.47(2)
C51 C54 1.515(17)
C51 C52 1.528(16)
C55 C56 1.51(2)
C56 C76 1.54(2)
C56 C78 1.54(2)
C56 C58 1.54(2)
C60 C62 1.491(15)
C61 C62 1.507(16)
C62 C63 1.585(18)
C62 C64 1.595(17)
C65 C66 1.537(17)
C66 C77 1.494(19)
C66 C75 1.520(19)
C66 C67 1.533(18)
C69 C70 1.537(14)
C70 C71 1.501(15)
C70 C72 1.514(14)
C70 C73 1.539(16)

loop_
_platon_squeeze_void_nr
_platon_squeeze_void_average_x
_platon_squeeze_void_average_y
_platon_squeeze_void_average_z
_platon_squeeze_void_volume
_platon_squeeze_void_count_electrons
_platon_squeeze_void_content
1 0.000 0.000 0.000 350 83 ' '
2 0.000 0.500 0.250 435 105 ' '
3 0.057 0.722 0.129 20 2 ' '
4 0.060 0.168 0.200 12 2 ' '
5 0.059 0.347 0.299 6 1 ' '
6 0.153 0.559 0.201 7 1 ' '
7 0.168 0.940 0.800 12 2 ' '
8 0.222 0.443 0.371 21 2 ' '
9 0.278 0.057 0.871 21 2 ' '
10 0.333 0.560 0.301 12 2 ' '
11 0.348 0.941 0.700 7 1 ' '
12 0.500 0.500 0.500 350 83 ' '
13 0.500 1.000 0.750 435 105 ' '
14 0.440 0.332 0.700 11 2 ' '
15 0.443 0.778 0.629 21 2 ' '
16 0.441 0.153 0.799 7 1 ' '
17 0.557 0.222 0.629 20 2 ' '
18 0.560 0.668 0.700 12 2 ' '
19 0.559 0.847 0.799 6 1 ' '
20 0.653 0.059 0.701 7 1 ' '
21 0.668 0.440 0.300 12 2 ' '
22 0.722 0.943 0.871 21 2 ' '
23 0.778 0.557 0.371 21 2 ' '
24 0.832 0.060 0.800 11 2 ' '
25 0.847 0.441 0.201 6 1 ' '
26 0.943 0.278 0.129 21 2 ' '
27 0.940 0.832 0.200 11 2 ' '
28 0.941 0.653 0.299 7 1 ' '
